data_2221444
loop_
_publ_author_name
'Hatert, Fr\'ed\'eric'

_publ_section_title
;
 Na~4~Fe^2+^Fe^3+^(PO~4~)~3~, a new synthetic NASICON-type phosphate
;
_journal_coeditor_code MG2067
_journal_issue 4
_journal_name_full 'Acta Crystallographica Section E'
_journal_page_first i30
_journal_paper_doi 10.1107/S1600536809009210
_journal_volume 65
_journal_year 2009
_chemical_formula_analytical Na3.96Fe2.07(PO4)3
_chemical_formula_iupac 'Na3.96 Fe2.07 (P O4)3'
_chemical_formula_moiety 'Na4 (Fe 2+) (Fe 3+) (P O4)3'
_chemical_formula_structural Na4Fe2(PO4)3
_chemical_formula_sum 'Fe2 Na4 O12 P3'
_chemical_formula_weight 488.57
_chemical_name_common 'Tetrasodium diiron triphosphate'
_chemical_name_systematic
;
Tetrasodium diiron tris(phosphate)
;
_space_group_IT_number 167
_symmetry_cell_setting trigonal
_symmetry_space_group_name_Hall '-R 3 2"c'
_symmetry_space_group_name_H-M 'R -3 c :H'
_atom_sites_solution_primary direct
_atom_sites_solution_secondary difmap
_cell_angle_alpha 90.00
_cell_angle_beta 90.00
_cell_angle_gamma 120.00
_cell_formula_units_Z 6
_cell_length_a 8.9543(9)
_cell_length_b 8.9543(9)
_cell_length_c 21.280(4)
_cell_measurement_reflns_used 35
_cell_measurement_temperature 293(2)
_cell_measurement_theta_max 12.6
_cell_measurement_theta_min 5.9
_cell_volume 1477.6(3)
_computing_cell_refinement 'XSCANS (Siemens, 1991)'
_computing_data_collection 'XSCANS (Siemens, 1991)'
_computing_data_reduction 'SHELXTL-Plus (Sheldrick, 2008)'
_computing_molecular_graphics 'ATOMS (Dowty, 1993)'
_computing_publication_material 'SHELXTL-Plus (Sheldrick, 2008)'
_computing_structure_refinement 'SHELXL97 (Sheldrick, 2008)'
_computing_structure_solution 'SHELXS97 (Sheldrick, 2008)'
_diffrn_ambient_temperature 293(2)
_diffrn_measured_fraction_theta_full 1.000
_diffrn_measured_fraction_theta_max 1.000
_diffrn_measurement_device_type 'Bruker P4'
_diffrn_measurement_method \w
_diffrn_radiation_monochromator graphite
_diffrn_radiation_source 'fine-focus sealed tube'
_diffrn_radiation_type MoK\a
_diffrn_radiation_wavelength 0.71073
_diffrn_reflns_av_R_equivalents 0.0214
_diffrn_reflns_av_sigmaI/netI 0.0194
_diffrn_reflns_limit_h_max 1
_diffrn_reflns_limit_h_min -10
_diffrn_reflns_limit_k_max 10
_diffrn_reflns_limit_k_min -1
_diffrn_reflns_limit_l_max 1
_diffrn_reflns_limit_l_min -25
_diffrn_reflns_number 721
_diffrn_reflns_theta_full 24.98
_diffrn_reflns_theta_max 24.98
_diffrn_reflns_theta_min 3.25
_diffrn_standards_decay_% 1.9
_diffrn_standards_interval_count 97
_diffrn_standards_number 3
_exptl_absorpt_coefficient_mu 3.680
_exptl_absorpt_correction_T_max 0.896
_exptl_absorpt_correction_T_min 0.693
_exptl_absorpt_correction_type psi-scan
_exptl_absorpt_process_details '(XSCANS; Siemens, 1991)'
_exptl_crystal_colour pink
_exptl_crystal_density_diffrn 3.294
_exptl_crystal_density_method 'not measured'
_exptl_crystal_description 'isometric crystal'
_exptl_crystal_F_000 1422
_exptl_crystal_size_max 0.080
_exptl_crystal_size_mid 0.050
_exptl_crystal_size_min 0.030
_refine_diff_density_max 1.703
_refine_diff_density_min -0.970
_refine_ls_extinction_coef 0.0027(6)
_refine_ls_extinction_expression Fc^*^=kFc[1+0.001xFc^2^\l^3^/sin(2\q)]^-1/4^
_refine_ls_extinction_method 'SHELXL97 (Sheldrick, 2008)'
_refine_ls_goodness_of_fit_ref 1.399
_refine_ls_matrix_type full
_refine_ls_number_parameters 35
_refine_ls_number_reflns 294
_refine_ls_number_restraints 0
_refine_ls_restrained_S_all 1.399
_refine_ls_R_factor_all 0.0534
_refine_ls_R_factor_gt 0.0523
_refine_ls_shift/su_max 0.000
_refine_ls_shift/su_mean 0.000
_refine_ls_structure_factor_coef Fsqd
_refine_ls_weighting_details 'calc w = 1/[\s^2^(Fo^2^)+(0.0415P)^2^+5P] where P=(Fo^2^+2Fc^2^)/3'
_refine_ls_weighting_scheme calc
_refine_ls_wR_factor_gt 0.1246
_refine_ls_wR_factor_ref 0.1250
_reflns_number_gt 284
_reflns_number_total 294
_reflns_threshold_expression I>2\s(I)
_cod_data_source_file mg2067.cif
_cod_data_source_block I
_cod_original_cell_volume 1477.6(4)
_cod_original_sg_symbol_H-M 'R -3 c'
_cod_database_code 2221444
_cod_database_fobs_code 2221444

loop_
_symmetry_equiv_pos_as_xyz
'x, y, z'
'-y, x-y, z'
'-x+y, -x, z'
'y, x, -z+1/2'
'x-y, -y, -z+1/2'
'-x, -x+y, -z+1/2'
'x+2/3, y+1/3, z+1/3'
'-y+2/3, x-y+1/3, z+1/3'
'-x+y+2/3, -x+1/3, z+1/3'
'y+2/3, x+1/3, -z+5/6'
'x-y+2/3, -y+1/3, -z+5/6'
'-x+2/3, -x+y+1/3, -z+5/6'
'x+1/3, y+2/3, z+2/3'
'-y+1/3, x-y+2/3, z+2/3'
'-x+y+1/3, -x+2/3, z+2/3'
'y+1/3, x+2/3, -z+7/6'
'x-y+1/3, -y+2/3, -z+7/6'
'-x+1/3, -x+y+2/3, -z+7/6'
'-x, -y, -z'
'y, -x+y, -z'
'x-y, x, -z'
'-y, -x, z-1/2'
'-x+y, y, z-1/2'
'x, x-y, z-1/2'
'-x+2/3, -y+1/3, -z+1/3'
'y+2/3, -x+y+1/3, -z+1/3'
'x-y+2/3, x+1/3, -z+1/3'
'-y+2/3, -x+1/3, z-1/6'
'-x+y+2/3, y+1/3, z-1/6'
'x+2/3, x-y+1/3, z-1/6'
'-x+1/3, -y+2/3, -z+2/3'
'y+1/3, -x+y+2/3, -z+2/3'
'x-y+1/3, x+2/3, -z+2/3'
'-y+1/3, -x+2/3, z+1/6'
'-x+y+1/3, y+2/3, z+1/6'
'x+1/3, x-y+2/3, z+1/6'

loop_
_atom_site_type_symbol
_atom_site_label
_atom_site_fract_x
_atom_site_fract_y
_atom_site_fract_z
_atom_site_U_iso_or_equiv
_atom_site_adp_type
_atom_site_calc_flag
_atom_site_refinement_flags
_atom_site_occupancy
_atom_site_disorder_assembly
_atom_site_disorder_group
Fe Fe1 0.0000 0.0000 0.14926(9) 0.0082(8) Uani d S 1 . .
P P1 -0.3333 -0.3672(3) 0.0833 0.0080(9) Uani d S 1 . .
Na Na1 0.0000 0.0000 0.0000 0.0129(17) Uani d S 1 . .
Na Na2 -0.3333 -0.0278(7) 0.0833 0.0262(13) Uani d S 1 . .
O O1 0.1950(8) 0.2066(9) 0.1913(3) 0.0213(15) Uani d . 1 . .
O O2 0.1869(8) 0.0152(7) 0.0838(3) 0.0135(14) Uani d . 1 . .

loop_
_atom_site_aniso_label
_atom_site_aniso_U_11
_atom_site_aniso_U_22
_atom_site_aniso_U_33
_atom_site_aniso_U_12
_atom_site_aniso_U_13
_atom_site_aniso_U_23
Fe1 0.0070(8) 0.0070(8) 0.0105(11) 0.0035(4) 0.000 0.000
P1 0.0041(15) 0.0109(12) 0.0065(14) 0.0021(7) 0.0000(10) 0.0000(5)
Na1 0.009(2) 0.009(2) 0.020(4) 0.0047(12) 0.000 0.000
Na2 0.013(3) 0.029(2) 0.031(3) 0.0065(13) -0.001(2) -0.0005(11)
O1 0.015(3) 0.032(4) 0.013(3) 0.008(3) -0.006(2) -0.008(3)
O2 0.012(3) 0.019(3) 0.012(3) 0.010(3) -0.004(2) -0.006(2)

loop_
_atom_type_symbol
_atom_type_description
_atom_type_scat_dispersion_real
_atom_type_scat_dispersion_imag
_atom_type_scat_source
O O 0.0106 0.0060 'International Tables Vol C Tables 4.2.6.8 and 6.1.1.4'
Na Na 0.0362 0.0249 'International Tables Vol C Tables 4.2.6.8 and 6.1.1.4'
P P 0.1023 0.0942 'International Tables Vol C Tables 4.2.6.8 and 6.1.1.4'
Fe Fe 0.3463 0.8444 'International Tables Vol C Tables 4.2.6.8 and 6.1.1.4'

loop_
_geom_angle_atom_site_label_1
_geom_angle_atom_site_label_2
_geom_angle_atom_site_label_3
_geom_angle_site_symmetry_1
_geom_angle_site_symmetry_3
_geom_angle
_geom_angle_publ_flag
O1 Fe1 O1 . 3 101.7(2) ?
O1 Fe1 O1 . 2 101.7(2) ?
O1 Fe1 O1 3 2 101.7(2) ?
O1 Fe1 O2 . 3 165.5(2) ?
O1 Fe1 O2 3 3 86.5(2) ?
O1 Fe1 O2 2 3 88.1(2) ?
O1 Fe1 O2 . . 86.5(2) ?
O1 Fe1 O2 3 . 88.1(2) ?
O1 Fe1 O2 2 . 165.5(2) ?
O2 Fe1 O2 3 . 81.8(2) ?
O1 Fe1 O2 . 2 88.1(2) ?
O1 Fe1 O2 3 2 165.5(2) ?
O1 Fe1 O2 2 2 86.5(2) ?
O2 Fe1 O2 3 2 81.8(2) ?
O2 Fe1 O2 . 2 81.8(2) ?
O1 P1 O1 29_445 27_445 109.6(5) ?
O1 P1 O2 29_445 3 106.9(3) ?
O1 P1 O2 27_445 3 112.1(3) ?
O1 P1 O2 29_445 17_444 112.1(3) ?
O1 P1 O2 27_445 17_444 106.9(3) ?
O2 P1 O2 3 17_444 109.2(5) ?
O2 Na1 O2 19 . 180.0(3) ?
O2 Na1 O2 19 20 71.0(2) ?
O2 Na1 O2 . 20 109.0(2) ?
O2 Na1 O2 19 3 109.0(2) ?
O2 Na1 O2 . 3 71.0(2) ?
O2 Na1 O2 20 3 109.0(2) ?
O2 Na1 O2 19 2 109.0(2) ?
O2 Na1 O2 . 2 71.0(2) ?
O2 Na1 O2 20 2 180.0(3) ?
O2 Na1 O2 3 2 71.0(2) ?
O2 Na1 O2 19 21 71.0(2) ?
O2 Na1 O2 . 21 109.0(2) ?
O2 Na1 O2 20 21 71.0(2) ?
O2 Na1 O2 3 21 180.00(17) ?
O2 Na1 O2 2 21 109.0(2) ?
O2 Na2 O2 3 17_444 60.5(3) ?
O2 Na2 O2 3 2 68.1(3) ?
O2 Na2 O2 17_444 2 128.6(2) ?
O2 Na2 O2 3 16_444 128.6(2) ?
O2 Na2 O2 17_444 16_444 68.1(3) ?
O2 Na2 O2 2 16_444 163.3(4) ?
O2 Na2 O1 3 16_444 93.1(2) ?
O2 Na2 O1 17_444 16_444 70.0(2) ?
O2 Na2 O1 2 16_444 114.28(19) ?
O2 Na2 O1 16_444 16_444 68.73(19) ?
O2 Na2 O1 3 2 70.0(2) ?
O2 Na2 O1 17_444 2 93.1(2) ?
O2 Na2 O1 2 2 68.73(19) ?
O2 Na2 O1 16_444 2 114.28(19) ?
O1 Na2 O1 16_444 2 160.8(4) ?
O2 Na2 O1 3 30_455 113.49(19) ?
O2 Na2 O1 17_444 30_455 154.86(18) ?
O2 Na2 O1 2 30_455 52.52(18) ?
O2 Na2 O1 16_444 30_455 112.9(3) ?
O1 Na2 O1 16_444 30_455 86.74(13) ?
O1 Na2 O1 2 30_455 108.0(2) ?
O2 Na2 O1 3 25_455 154.86(18) ?
O2 Na2 O1 17_444 25_455 113.49(19) ?
O2 Na2 O1 2 25_455 112.9(3) ?
O2 Na2 O1 16_444 25_455 52.52(18) ?
O1 Na2 O1 16_444 25_455 108.0(2) ?
O1 Na2 O1 2 25_455 86.74(13) ?
O1 Na2 O1 30_455 25_455 82.0(3) ?

loop_
_geom_bond_atom_site_label_1
_geom_bond_atom_site_label_2
_geom_bond_site_symmetry_2
_geom_bond_distance
_geom_bond_publ_flag
Fe1 O1 . 2.010(6) ?
Fe1 O1 3 2.010(6) ?
Fe1 O1 2 2.010(6) ?
Fe1 O2 3 2.130(6) ?
Fe1 O2 . 2.130(6) ?
Fe1 O2 2 2.130(6) ?
P1 O1 29_445 1.533(6) ?
P1 O1 27_445 1.533(6) ?
P1 O2 3 1.538(6) ?
P1 O2 17_444 1.538(6) ?
Na1 O2 19 2.402(5) ?
Na1 O2 . 2.402(5) ?
Na1 O2 20 2.402(5) ?
Na1 O2 3 2.402(5) ?
Na1 O2 2 2.402(5) ?
Na1 O2 21 2.402(5) ?
Na2 O2 3 2.487(8) ?
Na2 O2 17_444 2.487(8) ?
Na2 O2 2 2.493(6) ?
Na2 O2 16_444 2.493(6) ?
Na2 O1 16_444 2.534(6) ?
Na2 O1 2 2.534(6) ?
Na2 O1 30_455 2.990(8) ?
Na2 O1 25_455 2.990(8) ?
